data_7055985
loop_
_publ_author_name
'Ke, Ya-Ting'
'Chou, Wei-Tzu'
'Chiang, Yi-Fen'
'Hsieh, Chang-Chih'
'Horng, Yih-Chern'

_publ_section_title
;
 Efficient and selective separation of aqueous sulfate through recognition
 and precipitation
;
_journal_issue 6
_journal_name_full 'New J. Chem.'
_journal_page_first 2249
_journal_paper_doi 10.1039/C6NJ03710K
_journal_volume 41
_journal_year 2017
_chemical_formula_sum 'C21 H36 N6 O5 S'
_chemical_formula_weight 484.62
_space_group_crystal_system triclinic
_space_group_IT_number 2
_space_group_name_Hall '-P 1'
_space_group_name_H-M_alt 'P -1'
_symmetry_space_group_name_Hall '-P 1'
_symmetry_space_group_name_H-M 'P -1'
_atom_sites_solution_hydrogens mixed
_audit_creation_method SHELXL-2014/7
_audit_update_record
;
2016-10-07 deposited with the CCDC.
2017-01-30 downloaded from the CCDC.
;
_cell_angle_alpha 104.97(5)
_cell_angle_beta 108.43(5)
_cell_angle_gamma 91.04(6)
_cell_formula_units_Z 2
_cell_length_a 9.666(7)
_cell_length_b 9.761(6)
_cell_length_c 14.448(11)
_cell_measurement_reflns_used 586
_cell_measurement_temperature 150(2)
_cell_measurement_theta_max 17.88
_cell_measurement_theta_min 2.23
_cell_volume 1241.9(16)
_computing_cell_refinement 'Bruker SAINT'
_computing_data_collection 'Bruker APEX2'
_computing_data_reduction 'Bruker SAINT'
_computing_molecular_graphics 'Bruker SHELXTL'
_computing_publication_material 'Bruker SHELXTL'
_computing_structure_refinement 'SHELXL-2014/7 (Sheldrick, 2014)'
_computing_structure_solution 'SHELXTL (Sheldrick, 2008)'
_diffrn_ambient_temperature 150(2)
_diffrn_measured_fraction_theta_full 0.998
_diffrn_measured_fraction_theta_max 0.998
_diffrn_measurement_device_type 'Bruker SMART APEXII'
_diffrn_measurement_method \w
_diffrn_radiation_type MoK\a
_diffrn_radiation_wavelength 0.71073
_diffrn_reflns_av_R_equivalents 0.1288
_diffrn_reflns_av_unetI/netI 0.1632
_diffrn_reflns_Laue_measured_fraction_full 0.998
_diffrn_reflns_Laue_measured_fraction_max 0.998
_diffrn_reflns_limit_h_max 11
_diffrn_reflns_limit_h_min -11
_diffrn_reflns_limit_k_max 11
_diffrn_reflns_limit_k_min -11
_diffrn_reflns_limit_l_max 16
_diffrn_reflns_limit_l_min -16
_diffrn_reflns_number 10403
_diffrn_reflns_point_group_measured_fraction_full 0.998
_diffrn_reflns_point_group_measured_fraction_max 0.998
_diffrn_reflns_theta_full 24.250
_diffrn_reflns_theta_max 24.250
_diffrn_reflns_theta_min 2.173
_exptl_absorpt_coefficient_mu 0.173
_exptl_absorpt_process_details 'SADABS (Sheldrick, 2003)'
_exptl_crystal_colour colorless
_exptl_crystal_density_diffrn 1.296
_exptl_crystal_description block
_exptl_crystal_F_000 522
_exptl_crystal_size_max 0.16
_exptl_crystal_size_mid 0.12
_exptl_crystal_size_min 0.08
_exptl_transmission_factor_max 0.986
_exptl_transmission_factor_min 0.974
_refine_diff_density_max 0.213
_refine_diff_density_min -0.338
_refine_diff_density_rms 0.052
_refine_ls_extinction_method none
_refine_ls_goodness_of_fit_ref 0.957
_refine_ls_hydrogen_treatment mixed
_refine_ls_matrix_type full
_refine_ls_number_parameters 311
_refine_ls_number_reflns 4017
_refine_ls_number_restraints 0
_refine_ls_restrained_S_all 0.957
_refine_ls_R_factor_all 0.1682
_refine_ls_R_factor_gt 0.0624
_refine_ls_shift/su_max 0.000
_refine_ls_shift/su_mean 0.000
_refine_ls_structure_factor_coef Fsqd
_refine_ls_weighting_details 'w=1/[\s^2^(Fo^2^)+(0.0910P)^2^] where P=(Fo^2^+2Fc^2^)/3'
_refine_ls_weighting_scheme calc
_refine_ls_wR_factor_gt 0.1818
_refine_ls_wR_factor_ref 0.2251
_reflns_Friedel_coverage 0.000
_reflns_number_gt 1594
_reflns_number_total 4017
_reflns_threshold_expression 'I > 2\s(I)'
_cod_data_source_file c6nj03710k2.cif
_cod_data_source_block '[H2L1][SO4]'
_cod_depositor_comments 'Adding full bibliography for 7055985--7055987.cif.'
_cod_original_cell_volume 1242.0(16)
_cod_database_code 7055985
_shelx_shelxl_version_number 2014/7
_shelx_space_group_comment
;
The symmetry employed for this shelxl refinement is uniquely defined
by the following loop, which should always be used as a source of
symmetry information in preference to the above space-group names.
They are only intended as comments.
;

loop_
_space_group_symop_operation_xyz
'x, y, z'
'-x, -y, -z'

loop_
_atom_site_label
_atom_site_type_symbol
_atom_site_fract_x
_atom_site_fract_y
_atom_site_fract_z
_atom_site_U_iso_or_equiv
_atom_site_adp_type
_atom_site_occupancy
_atom_site_site_symmetry_order
_atom_site_calc_flag
_atom_site_refinement_flags_posn
_atom_site_refinement_flags_adp
S1 S 0.21274(18) 0.76323(16) 0.41542(13) 0.0499(5) Uani 1 1 d . .
O1 O 0.2307(5) 0.6869(4) 0.4927(3) 0.0631(13) Uani 1 1 d . .
O2 O 0.3429(4) 0.8652(4) 0.4423(3) 0.0532(12) Uani 1 1 d . .
O3 O 0.0833(4) 0.8433(4) 0.4091(3) 0.0607(13) Uani 1 1 d . .
O4 O 0.1928(5) 0.6605(4) 0.3153(3) 0.0594(13) Uani 1 1 d . .
O5 O 0.4435(7) 0.6631(8) 0.2660(5) 0.118(2) Uani 1 1 d . .
N1 N -0.0317(6) 0.2917(6) 0.3800(4) 0.0535(16) Uani 1 1 d . .
H1 H -0.067(7) 0.285(6) 0.424(5) 0.064 Uiso 1 1 d . U
N2 N 0.3365(5) 0.1141(5) 0.5890(4) 0.0493(14) Uani 1 1 d . .
H2 H 0.4208 0.1705 0.6181 0.059 Uiso 1 1 calc R U
H3 H 0.3471 0.0416 0.5406 0.059 Uiso 1 1 calc R U
N3 N 0.4208(6) -0.1624(6) 0.6819(4) 0.0643(16) Uani 1 1 d . .
H4 H 0.3677 -0.2135 0.6225 0.077 Uiso 1 1 calc R U
N4 N -0.0641(6) -0.2726(5) 0.1677(4) 0.0688(17) Uani 1 1 d . .
H5 H 0.0105 -0.3038 0.2040 0.083 Uiso 1 1 calc R U
N5 N 0.0870(5) 0.0471(5) 0.3116(4) 0.0487(14) Uani 1 1 d . .
H6 H 0.0838 -0.0152 0.3465 0.058 Uiso 1 1 calc R U
H7 H 0.0136 0.1004 0.3130 0.058 Uiso 1 1 calc R U
N6 N 0.0139(7) 0.3855(6) 0.1909(5) 0.0628(17) Uani 1 1 d . .
C1 C -0.1340(11) 0.2421(8) 0.0471(6) 0.089(3) Uani 1 1 d . .
H8 H -0.1732 0.1896 -0.0207 0.107 Uiso 1 1 calc R U
C2 C -0.1970(9) 0.2467(7) 0.1220(6) 0.074(2) Uani 1 1 d . .
H9 H -0.2862 0.1984 0.1131 0.089 Uiso 1 1 calc R U
C3 C -0.1043(8) 0.3348(6) 0.2109(6) 0.0576(19) Uani 1 1 d . .
C4 C -0.1176(7) 0.3756(6) 0.3132(5) 0.0596(19) Uani 1 1 d . .
H10 H -0.2201 0.3616 0.3069 0.072 Uiso 1 1 calc R U
H11 H -0.0839 0.4761 0.3447 0.072 Uiso 1 1 calc R U
C5 C 0.1230(6) 0.3574(6) 0.4334(5) 0.0524(17) Uani 1 1 d . .
H12 H 0.1270 0.4271 0.4959 0.063 Uiso 1 1 calc R U
H13 H 0.1501 0.4085 0.3913 0.063 Uiso 1 1 calc R U
C6 C 0.2383(6) 0.2554(6) 0.4595(5) 0.0444(16) Uani 1 1 d . .
C7 C 0.2165(6) 0.1963(6) 0.5430(5) 0.0504(17) Uani 1 1 d . .
H14 H 0.2074 0.2754 0.5967 0.061 Uiso 1 1 calc R U
H15 H 0.1247 0.1346 0.5149 0.061 Uiso 1 1 calc R U
C8 C 0.2989(7) 0.0580(7) 0.6672(5) 0.0602(19) Uani 1 1 d . .
H16 H 0.2815 0.1376 0.7169 0.072 Uiso 1 1 calc R U
H17 H 0.2084 -0.0055 0.6338 0.072 Uiso 1 1 calc R U
C9 C 0.4144(8) -0.0202(7) 0.7213(6) 0.0613(19) Uani 1 1 d . .
C10 C 0.5250(9) -0.2108(9) 0.7518(7) 0.072(2) Uani 1 1 d . .
H18 H 0.5499 -0.3038 0.7435 0.087 Uiso 1 1 calc R U
C11 C -0.1977(8) -0.3490(7) 0.1130(6) 0.073(2) Uani 1 1 d . .
H19 H -0.2233 -0.4434 0.1085 0.088 Uiso 1 1 calc R U
C12 C -0.2846(8) -0.2656(8) 0.0675(5) 0.076(2) Uani 1 1 d . .
H20 H -0.3817 -0.2912 0.0256 0.091 Uiso 1 1 calc R U
C13 C -0.2043(9) -0.1313(7) 0.0935(5) 0.070(2) Uani 1 1 d . .
H21 H -0.2385 -0.0524 0.0722 0.084 Uiso 1 1 calc R U
C14 C -0.0680(8) -0.1388(6) 0.1554(5) 0.0602(19) Uani 1 1 d . .
C15 C 0.0658(8) -0.0329(7) 0.2034(5) 0.068(2) Uani 1 1 d . .
H22 H 0.0589 0.0349 0.1640 0.081 Uiso 1 1 calc R U
H23 H 0.1513 -0.0825 0.2013 0.081 Uiso 1 1 calc R U
C16 C 0.2303(6) 0.1417(6) 0.3624(5) 0.0490(17) Uani 1 1 d . .
H24 H 0.2469 0.1887 0.3147 0.059 Uiso 1 1 calc R U
H25 H 0.3090 0.0824 0.3784 0.059 Uiso 1 1 calc R U
C17 C 0.3869(7) 0.3454(6) 0.4979(5) 0.0591(19) Uani 1 1 d . .
H26 H 0.4641 0.2857 0.5128 0.089 Uiso 1 1 calc R U
H27 H 0.3943 0.4193 0.5583 0.089 Uiso 1 1 calc R U
H28 H 0.3955 0.3876 0.4466 0.089 Uiso 1 1 calc R U
C18 C -0.0048(10) 0.3279(8) 0.0906(7) 0.080(2) Uani 1 1 d . .
H29 H 0.0597 0.3444 0.0576 0.096 Uiso 1 1 calc R U
C19 C 0.5846(9) -0.1002(10) 0.8343(7) 0.086(3) Uani 1 1 d . .
H30 H 0.6593 -0.1028 0.8929 0.103 Uiso 1 1 calc R U
C20 C 0.5152(9) 0.0198(9) 0.8170(6) 0.081(2) Uani 1 1 d . .
H31 H 0.5342 0.1104 0.8624 0.097 Uiso 1 1 calc R U
C21 C 0.4133(11) 0.5772(9) 0.1702(7) 0.114(3) Uani 1 1 d . .
H32 H 0.3460 0.6187 0.1231 0.172 Uiso 1 1 calc R U
H33 H 0.3701 0.4852 0.1654 0.172 Uiso 1 1 calc R U
H34 H 0.5024 0.5669 0.1542 0.172 Uiso 1 1 calc R U
H35 H 0.085(7) 0.452(6) 0.234(5) 0.07(2) Uiso 1 1 d . .
H36 H 0.352(13) 0.694(12) 0.276(9) 0.20(6) Uiso 1 1 d . .

loop_
_atom_site_aniso_label
_atom_site_aniso_U_11
_atom_site_aniso_U_22
_atom_site_aniso_U_33
_atom_site_aniso_U_23
_atom_site_aniso_U_13
_atom_site_aniso_U_12
S1 0.0503(11) 0.0391(9) 0.0563(12) 0.0094(8) 0.0155(9) -0.0006(8)
O1 0.080(3) 0.044(2) 0.064(3) 0.019(2) 0.019(3) -0.003(2)
O2 0.053(3) 0.038(2) 0.061(3) 0.009(2) 0.015(2) -0.009(2)
O3 0.051(3) 0.059(3) 0.074(3) 0.021(2) 0.021(3) 0.014(2)
O4 0.059(3) 0.046(2) 0.057(3) -0.006(2) 0.015(2) -0.002(2)
O5 0.078(5) 0.172(6) 0.068(4) -0.026(4) 0.026(4) -0.039(4)
N1 0.053(4) 0.053(3) 0.058(4) 0.020(3) 0.020(3) 0.008(3)
N2 0.043(3) 0.045(3) 0.054(4) 0.008(3) 0.012(3) -0.004(2)
N3 0.062(4) 0.070(4) 0.059(4) 0.022(3) 0.014(3) -0.001(3)
N4 0.070(4) 0.051(3) 0.066(4) 0.011(3) 0.001(4) 0.002(3)
N5 0.048(3) 0.043(3) 0.050(3) 0.009(2) 0.013(3) -0.004(2)
N6 0.064(5) 0.066(4) 0.052(5) 0.009(3) 0.016(4) -0.006(4)
C1 0.113(8) 0.077(5) 0.057(6) 0.002(4) 0.014(6) -0.006(5)
C2 0.077(6) 0.048(4) 0.076(6) 0.001(4) 0.007(5) -0.005(4)
C3 0.063(5) 0.043(4) 0.067(5) 0.016(4) 0.021(4) 0.006(4)
C4 0.052(4) 0.059(4) 0.071(5) 0.025(4) 0.018(4) 0.012(3)
C5 0.051(4) 0.043(3) 0.058(4) 0.011(3) 0.013(4) -0.003(3)
C6 0.036(4) 0.038(3) 0.051(4) 0.006(3) 0.010(3) 0.001(3)
C7 0.045(4) 0.044(3) 0.051(4) 0.005(3) 0.007(4) 0.003(3)
C8 0.066(5) 0.061(4) 0.058(5) 0.020(4) 0.024(4) 0.012(4)
C9 0.062(5) 0.063(5) 0.053(5) 0.016(4) 0.012(4) -0.006(4)
C10 0.076(6) 0.076(5) 0.078(6) 0.039(5) 0.029(5) 0.012(5)
C11 0.072(5) 0.049(4) 0.072(5) 0.002(4) 0.000(5) -0.006(4)
C12 0.069(5) 0.068(5) 0.065(5) 0.011(4) -0.007(4) 0.004(4)
C13 0.085(6) 0.053(4) 0.052(5) 0.008(4) 0.001(5) 0.006(4)
C14 0.083(6) 0.040(4) 0.048(5) 0.002(3) 0.017(4) -0.004(4)
C15 0.086(6) 0.058(4) 0.050(5) 0.001(4) 0.023(4) -0.008(4)
C16 0.048(4) 0.041(3) 0.060(4) 0.011(3) 0.024(4) -0.003(3)
C17 0.057(4) 0.043(3) 0.070(5) 0.006(3) 0.019(4) -0.009(3)
C18 0.096(7) 0.079(5) 0.076(7) 0.018(5) 0.045(6) 0.005(5)
C19 0.086(6) 0.102(7) 0.070(6) 0.042(6) 0.013(5) 0.011(5)
C20 0.087(6) 0.083(6) 0.062(6) 0.018(4) 0.013(5) 0.004(5)
C21 0.140(9) 0.109(7) 0.088(8) 0.009(6) 0.045(7) -0.020(6)

loop_
_atom_type_symbol
_atom_type_description
_atom_type_scat_dispersion_real
_atom_type_scat_dispersion_imag
_atom_type_scat_source
C C 0.0033 0.0016 'International Tables Vol C Tables 4.2.6.8 and 6.1.1.4'
H H 0.0000 0.0000 'International Tables Vol C Tables 4.2.6.8 and 6.1.1.4'
N N 0.0061 0.0033 'International Tables Vol C Tables 4.2.6.8 and 6.1.1.4'
O O 0.0106 0.0060 'International Tables Vol C Tables 4.2.6.8 and 6.1.1.4'
S S 0.1246 0.1234 'International Tables Vol C Tables 4.2.6.8 and 6.1.1.4'

loop_
_geom_angle_atom_site_label_1
_geom_angle_atom_site_label_2
_geom_angle_atom_site_label_3
_geom_angle
O1 S1 O2 110.4(3)
O1 S1 O3 109.4(3)
O2 S1 O3 108.5(2)
O1 S1 O4 110.0(2)
O2 S1 O4 108.8(3)
O3 S1 O4 109.7(3)
C21 O5 H36 109(7)
C4 N1 C5 111.6(5)
C4 N1 H1 113(5)
C5 N1 H1 107(5)
C7 N2 C8 109.7(5)
C7 N2 H2 109.7
C8 N2 H2 109.7
C7 N2 H3 109.7
C8 N2 H3 109.7
H2 N2 H3 108.2
C9 N3 C10 109.4(6)
C9 N3 H4 125.3
C10 N3 H4 125.3
C14 N4 C11 109.0(6)
C14 N4 H5 125.5
C11 N4 H5 125.5
C15 N5 C16 112.8(5)
C15 N5 H6 109.0
C16 N5 H6 109.0
C15 N5 H7 109.0
C16 N5 H7 109.0
H6 N5 H7 107.8
C18 N6 C3 108.5(7)
C18 N6 H35 125(4)
C3 N6 H35 126(4)
C18 C1 C2 108.0(7)
C18 C1 H8 126.0
C2 C1 H8 126.0
C3 C2 C1 107.7(7)
C3 C2 H9 126.2
C1 C2 H9 126.2
C2 C3 N6 107.7(7)
C2 C3 C4 130.0(7)
N6 C3 C4 122.4(6)
C3 C4 N1 112.8(5)
C3 C4 H10 109.0
N1 C4 H10 109.0
C3 C4 H11 109.0
N1 C4 H11 109.0
H10 C4 H11 107.8
N1 C5 C6 116.5(4)
N1 C5 H12 108.2
C6 C5 H12 108.2
N1 C5 H13 108.2
C6 C5 H13 108.2
H12 C5 H13 107.3
C16 C6 C17 107.6(5)
C16 C6 C5 109.0(5)
C17 C6 C5 105.7(4)
C16 C6 C7 114.5(5)
C17 C6 C7 110.6(5)
C5 C6 C7 109.1(5)
N2 C7 C6 115.2(5)
N2 C7 H14 108.5
C6 C7 H14 108.5
N2 C7 H15 108.5
C6 C7 H15 108.5
H14 C7 H15 107.5
C9 C8 N2 114.3(5)
C9 C8 H16 108.7
N2 C8 H16 108.7
C9 C8 H17 108.7
N2 C8 H17 108.7
H16 C8 H17 107.6
C20 C9 N3 106.9(6)
C20 C9 C8 131.1(7)
N3 C9 C8 121.5(6)
C19 C10 N3 107.7(7)
C19 C10 H18 126.1
N3 C10 H18 126.1
C12 C11 N4 108.3(6)
C12 C11 H19 125.9
N4 C11 H19 125.9
C11 C12 C13 108.2(7)
C11 C12 H20 125.9
C13 C12 H20 125.9
C14 C13 C12 107.1(6)
C14 C13 H21 126.5
C12 C13 H21 126.5
C13 C14 N4 107.5(6)
C13 C14 C15 131.7(6)
N4 C14 C15 120.8(6)
C14 C15 N5 113.5(6)
C14 C15 H22 108.9
N5 C15 H22 108.9
C14 C15 H23 108.9
N5 C15 H23 108.9
H22 C15 H23 107.7
N5 C16 C6 114.5(5)
N5 C16 H24 108.6
C6 C16 H24 108.6
N5 C16 H25 108.6
C6 C16 H25 108.6
H24 C16 H25 107.6
C6 C17 H26 109.5
C6 C17 H27 109.5
H26 C17 H27 109.5
C6 C17 H28 109.5
H26 C17 H28 109.5
H27 C17 H28 109.5
C1 C18 N6 108.2(8)
C1 C18 H29 125.9
N6 C18 H29 125.9
C10 C19 C20 108.3(7)
C10 C19 H30 125.8
C20 C19 H30 125.8
C9 C20 C19 107.7(7)
C9 C20 H31 126.2
C19 C20 H31 126.2
O5 C21 H32 109.5
O5 C21 H33 109.5
H32 C21 H33 109.5
O5 C21 H34 109.5
H32 C21 H34 109.5
H33 C21 H34 109.5

loop_
_geom_bond_atom_site_label_1
_geom_bond_atom_site_label_2
_geom_bond_distance
S1 O1 1.463(4)
S1 O2 1.473(4)
S1 O3 1.478(4)
S1 O4 1.484(4)
O5 C21 1.356(9)
O5 H36 0.98(12)
N1 C4 1.490(7)
N1 C5 1.491(7)
N1 H1 0.83(6)
N2 C7 1.501(7)
N2 C8 1.510(7)
N2 H2 0.8900
N2 H3 0.8900
N3 C9 1.369(8)
N3 C10 1.370(8)
N3 H4 0.8600
N4 C14 1.362(7)
N4 C11 1.366(8)
N4 H5 0.8600
N5 C15 1.502(8)
N5 C16 1.507(7)
N5 H6 0.8900
N5 H7 0.8900
N6 C18 1.363(9)
N6 C3 1.378(8)
N6 H35 0.89(6)
C1 C18 1.360(10)
C1 C2 1.391(11)
C1 H8 0.9300
C2 C3 1.366(9)
C2 H9 0.9300
C3 C4 1.476(9)
C4 H10 0.9700
C4 H11 0.9700
C5 C6 1.531(7)
C5 H12 0.9700
C5 H13 0.9700
C6 C16 1.527(8)
C6 C17 1.530(8)
C6 C7 1.533(8)
C7 H14 0.9700
C7 H15 0.9700
C8 C9 1.492(9)
C8 H16 0.9700
C8 H17 0.9700
C9 C20 1.367(9)
C10 C19 1.340(10)
C10 H18 0.9300
C11 C12 1.323(9)
C11 H19 0.9300
C12 C13 1.410(9)
C12 H20 0.9300
C13 C14 1.354(9)
C13 H21 0.9300
C14 C15 1.495(9)
C15 H22 0.9700
C15 H23 0.9700
C16 H24 0.9700
C16 H25 0.9700
C17 H26 0.9600
C17 H27 0.9600
C17 H28 0.9600
C18 H29 0.9300
C19 C20 1.399(10)
C19 H30 0.9300
C20 H31 0.9300
C21 H32 0.9600
C21 H33 0.9600
C21 H34 0.9600
